data_4341748
loop_
_publ_author_name
'Liu, Ting'
'Gao, Su-Mei'
'Xu, Long-Yang'
'Zhao, Jiong-Peng'
'Liu, Fu-Chen'
'Hu, Hai-Liang'
'Kang, Zhen-Hui'

_publ_section_title
;
 Design and Synthesis of Stable Cobalt-Based Weak Ferromagnetic Framework
 with Large Spin Canting Angle.
;
_journal_name_full 'Inorganic chemistry'
_journal_page_first 141202093155003
_journal_paper_doi 10.1021/ic502177k
_journal_year 2014
_chemical_formula_sum 'C6 H7 Cl Co N2 O3'
_chemical_formula_weight 249.52
_chemical_name_systematic
; 
 ? 
;
_space_group_IT_number 14
_symmetry_cell_setting monoclinic
_symmetry_space_group_name_Hall '-P 2yn'
_symmetry_space_group_name_H-M 'P 1 21/n 1'
_atom_sites_solution_hydrogens geom
_atom_sites_solution_primary direct
_atom_sites_solution_secondary difmap
_audit_creation_method SHELXL-97
_cell_angle_alpha 90.00
_cell_angle_beta 94.62(3)
_cell_angle_gamma 90.00
_cell_formula_units_Z 4
_cell_length_a 7.4930(15)
_cell_length_b 10.348(2)
_cell_length_c 11.220(2)
_cell_measurement_temperature 293(2)
_cell_volume 867.1(3)
_computing_cell_refinement 'Bruker XSCANS'
_computing_data_collection 'Bruker XSCANS'
_computing_data_reduction 'Bruker SHELXTL'
_computing_molecular_graphics 'Bruker SHELXTL'
_computing_publication_material 'Bruker SHELXTL'
_computing_structure_refinement 'SHELXL-97 (Sheldrick, 1997)'
_computing_structure_solution 'SHELXS-97 (Sheldrick, 1990)'
_diffrn_ambient_temperature 293(2)
_diffrn_measured_fraction_theta_full 0.999
_diffrn_measured_fraction_theta_max 0.999
_diffrn_measurement_device_type 'Bruker P4'
_diffrn_measurement_method '\w scans'
_diffrn_radiation_monochromator graphite
_diffrn_radiation_source 'fine-focus sealed tube'
_diffrn_radiation_type MoK\a
_diffrn_radiation_wavelength 0.71073
_diffrn_reflns_av_R_equivalents 0.0290
_diffrn_reflns_av_sigmaI/netI 0.0220
_diffrn_reflns_limit_h_max 9
_diffrn_reflns_limit_h_min -9
_diffrn_reflns_limit_k_max 13
_diffrn_reflns_limit_k_min -13
_diffrn_reflns_limit_l_max 14
_diffrn_reflns_limit_l_min -14
_diffrn_reflns_number 9006
_diffrn_reflns_theta_full 27.48
_diffrn_reflns_theta_max 27.48
_diffrn_reflns_theta_min 3.16
_exptl_absorpt_coefficient_mu 2.259
_exptl_absorpt_correction_type none
_exptl_crystal_colour red
_exptl_crystal_density_diffrn 1.911
_exptl_crystal_density_method 'not measured'
_exptl_crystal_description block
_exptl_crystal_F_000 500
_exptl_crystal_size_max 0.2
_exptl_crystal_size_mid 0.18
_exptl_crystal_size_min 0.16
_refine_diff_density_max 0.348
_refine_diff_density_min -0.284
_refine_diff_density_rms 0.065
_refine_ls_extinction_method none
_refine_ls_goodness_of_fit_ref 1.136
_refine_ls_hydrogen_treatment mixed
_refine_ls_matrix_type full
_refine_ls_number_parameters 122
_refine_ls_number_reflns 1999
_refine_ls_number_restraints 0
_refine_ls_restrained_S_all 1.136
_refine_ls_R_factor_all 0.0306
_refine_ls_R_factor_gt 0.0270
_refine_ls_shift/su_max 0.003
_refine_ls_shift/su_mean 0.000
_refine_ls_structure_factor_coef Fsqd
_refine_ls_weighting_details 'calc w=1/[\s^2^(Fo^2^)+(0.0228P)^2^+0.6677P] where P=(Fo^2^+2Fc^2^)/3'
_refine_ls_weighting_scheme calc
_refine_ls_wR_factor_gt 0.0621
_refine_ls_wR_factor_ref 0.0635
_reflns_number_gt 1844
_reflns_number_total 1999
_reflns_threshold_expression >2sigma(I)
_cod_data_source_file ic502177k_si_002.cif
_cod_data_source_block 1
_cod_depositor_comments
;
The following automatic conversions were performed:

'_symmetry_cell_setting' value 'Monoclinic' changed to 'monoclinic'
according to
/home/saulius/struct/COD-crude-data--automatic-downloads/rss-feeds/ACS/lib/dictionaries/cif_core.dic
dictionary named 'cif_core.dic' version 2.4.2 from 2011-04-26.

Automatic conversion script
Id: cif_fix_values 2935 2014-11-11 08:27:57Z andrius 
;
_cod_original_cell_volume 867.2(3)
_cod_original_sg_symbol_H-M P2(1)/n
_cod_database_code 4341748

loop_
_symmetry_equiv_pos_as_xyz
'x, y, z'
'-x+1/2, y+1/2, -z+1/2'
'-x, -y, -z'
'x-1/2, -y-1/2, z-1/2'

loop_
_atom_site_label
_atom_site_type_symbol
_atom_site_fract_x
_atom_site_fract_y
_atom_site_fract_z
_atom_site_U_iso_or_equiv
_atom_site_adp_type
_atom_site_occupancy
_atom_site_symmetry_multiplicity
_atom_site_calc_flag
_atom_site_refinement_flags
Co1 Co 0.87422(3) 0.30007(2) 0.72984(2) 0.01817(9) Uani 1 1 d .
Cl1 Cl 1.13965(8) 0.27349(7) 0.85822(5) 0.04254(17) Uani 1 1 d .
O3 O 0.9385(2) 0.49113(14) 0.69652(13) 0.0261(3) Uani 1 1 d .
O1 O 0.6430(2) 0.3443(2) 0.60877(16) 0.0416(5) Uani 1 1 d .
C3 C 0.9841(3) 0.67310(18) 0.51721(17) 0.0187(4) Uani 1 1 d .
H3A H 1.0553 0.5994 0.5185 0.022 Uiso 1 1 calc R
C2 C 0.8779(3) 0.69549(17) 0.61084(16) 0.0167(4) Uani 1 1 d .
C1 C 0.8473(3) 0.59134(18) 0.70216(16) 0.0194(4) Uani 1 1 d .
C5 C 0.7923(3) 0.89028(19) 0.52903(18) 0.0240(4) Uani 1 1 d .
H5A H 0.7320 0.9686 0.5323 0.029 Uiso 1 1 calc R
C6 C 0.4689(3) 0.3839(3) 0.6330(2) 0.0460(7) Uani 1 1 d .
H6A H 0.3969 0.3955 0.5591 0.069 Uiso 1 1 calc R
H6B H 0.4760 0.4640 0.6763 0.069 Uiso 1 1 calc R
H6C H 0.4158 0.3190 0.6801 0.069 Uiso 1 1 calc R
N1 N 0.9864(2) 0.75488(16) 0.42527(14) 0.0199(3) Uani 1 1 d .
C4 C 0.8890(3) 0.8629(2) 0.43115(18) 0.0243(4) Uani 1 1 d .
H4A H 0.8859 0.9213 0.3680 0.029 Uiso 1 1 calc R
N2 N 0.7849(2) 0.80520(15) 0.61852(14) 0.0191(3) Uani 1 1 d .
O2 O 0.7278(2) 0.61341(14) 0.77160(13) 0.0299(4) Uani 1 1 d .
H21 H 0.639(4) 0.305(3) 0.552(3) 0.046(9) Uiso 1 1 d .

loop_
_atom_site_aniso_label
_atom_site_aniso_U_11
_atom_site_aniso_U_22
_atom_site_aniso_U_33
_atom_site_aniso_U_23
_atom_site_aniso_U_13
_atom_site_aniso_U_12
Co1 0.02136(15) 0.01873(14) 0.01558(14) 0.00175(10) 0.00857(10) 0.00052(10)
Cl1 0.0292(3) 0.0712(5) 0.0271(3) 0.0143(3) 0.0013(2) 0.0081(3)
O3 0.0336(8) 0.0189(7) 0.0277(8) 0.0034(6) 0.0138(6) 0.0038(6)
O1 0.0301(9) 0.0662(13) 0.0279(9) -0.0136(9) -0.0020(7) 0.0114(8)
C3 0.0195(9) 0.0187(9) 0.0187(9) -0.0004(7) 0.0060(7) -0.0011(7)
C2 0.0187(9) 0.0173(9) 0.0147(8) -0.0016(7) 0.0043(7) -0.0025(7)
C1 0.0230(10) 0.0190(9) 0.0168(9) -0.0007(7) 0.0057(7) -0.0021(7)
C5 0.0319(11) 0.0189(9) 0.0225(10) 0.0014(8) 0.0107(8) 0.0038(8)
C6 0.0316(14) 0.0614(18) 0.0447(15) -0.0091(13) 0.0009(11) 0.0021(12)
N1 0.0212(8) 0.0217(8) 0.0177(8) -0.0007(6) 0.0079(6) -0.0016(6)
C4 0.0320(11) 0.0221(10) 0.0199(10) 0.0037(8) 0.0094(8) 0.0004(8)
N2 0.0225(8) 0.0187(8) 0.0174(8) -0.0016(6) 0.0085(6) -0.0008(6)
O2 0.0407(9) 0.0231(7) 0.0292(8) 0.0054(6) 0.0234(7) 0.0047(6)

loop_
_atom_type_symbol
_atom_type_description
_atom_type_scat_dispersion_real
_atom_type_scat_dispersion_imag
_atom_type_scat_source
C C 0.0033 0.0016 'International Tables Vol C Tables 4.2.6.8 and 6.1.1.4'
H H 0.0000 0.0000 'International Tables Vol C Tables 4.2.6.8 and 6.1.1.4'
N N 0.0061 0.0033 'International Tables Vol C Tables 4.2.6.8 and 6.1.1.4'
O O 0.0106 0.0060 'International Tables Vol C Tables 4.2.6.8 and 6.1.1.4'
Cl Cl 0.1484 0.1585 'International Tables Vol C Tables 4.2.6.8 and 6.1.1.4'
Co Co 0.3494 0.9721 'International Tables Vol C Tables 4.2.6.8 and 6.1.1.4'

loop_
_geom_angle_atom_site_label_1
_geom_angle_atom_site_label_2
_geom_angle_atom_site_label_3
_geom_angle
_geom_angle_site_symmetry_1
_geom_angle_site_symmetry_3
O3 Co1 O2 167.13(6) . 2_646
O3 Co1 N2 105.65(6) . 2_646
O2 Co1 N2 78.60(6) 2_646 2_646
O3 Co1 O1 82.60(7) . .
O2 Co1 O1 85.18(8) 2_646 .
N2 Co1 O1 91.40(7) 2_646 .
O3 Co1 N1 88.38(6) . 3_766
O2 Co1 N1 87.18(6) 2_646 3_766
N2 Co1 N1 165.77(6) 2_646 3_766
O1 Co1 N1 87.98(7) . 3_766
O3 Co1 Cl1 91.41(5) . .
O2 Co1 Cl1 100.76(5) 2_646 .
N2 Co1 Cl1 90.78(5) 2_646 .
O1 Co1 Cl1 173.97(6) . .
N1 Co1 Cl1 91.28(5) 3_766 .
C1 O3 Co1 130.34(13) . .
C6 O1 Co1 130.17(16) . .
C6 O1 H21 110(2) . .
Co1 O1 H21 113(2) . .
N1 C3 C2 121.52(18) . .
N1 C3 H3A 119.2 . .
C2 C3 H3A 119.2 . .
N2 C2 C3 121.58(17) . .
N2 C2 C1 116.82(16) . .
C3 C2 C1 121.32(17) . .
O3 C1 O2 127.21(18) . .
O3 C1 C2 116.33(16) . .
O2 C1 C2 116.39(17) . .
N2 C5 C4 120.81(18) . .
N2 C5 H5A 119.6 . .
C4 C5 H5A 119.6 . .
O1 C6 H6A 109.5 . .
O1 C6 H6B 109.5 . .
H6A C6 H6B 109.5 . .
O1 C6 H6C 109.5 . .
H6A C6 H6C 109.5 . .
H6B C6 H6C 109.5 . .
C3 N1 C4 116.74(17) . .
C3 N1 Co1 119.27(13) . 3_766
C4 N1 Co1 123.78(13) . 3_766
N1 C4 C5 121.95(18) . .
N1 C4 H4A 119.0 . .
C5 C4 H4A 119.0 . .
C2 N2 C5 117.14(16) . .
C2 N2 Co1 110.73(12) . 2_656
C5 N2 Co1 131.78(13) . 2_656
C1 O2 Co1 116.44(13) . 2_656

loop_
_geom_bond_atom_site_label_1
_geom_bond_atom_site_label_2
_geom_bond_distance
_geom_bond_site_symmetry_2
Co1 O3 2.0760(15) .
Co1 O2 2.0771(15) 2_646
Co1 N2 2.1556(17) 2_646
Co1 O1 2.1627(18) .
Co1 N1 2.1762(17) 3_766
Co1 Cl1 2.3759(10) .
O3 C1 1.246(2) .
O1 C6 1.414(3) .
O1 H21 0.75(3) .
C3 N1 1.335(2) .
C3 C2 1.387(3) .
C3 H3A 0.9300 .
C2 N2 1.339(2) .
C2 C1 1.517(3) .
C1 O2 1.254(2) .
C5 N2 1.340(2) .
C5 C4 1.393(3) .
C5 H5A 0.9300 .
C6 H6A 0.9600 .
C6 H6B 0.9600 .
C6 H6C 0.9600 .
N1 C4 1.339(3) .
N1 Co1 2.1762(17) 3_766
C4 H4A 0.9300 .
N2 Co1 2.1556(17) 2_656
O2 Co1 2.0771(15) 2_656

loop_
_geom_hbond_atom_site_label_D
_geom_hbond_atom_site_label_H
_geom_hbond_atom_site_label_A
_geom_hbond_distance_DH
_geom_hbond_distance_HA
_geom_hbond_distance_DA
_geom_hbond_angle_DHA
_geom_hbond_site_symmetry_A
O1 H21 Cl1 0.75(3) 2.32(3) 3.062(2) 167(3) 4_565

loop_
_geom_torsion_atom_site_label_1
_geom_torsion_atom_site_label_2
_geom_torsion_atom_site_label_3
_geom_torsion_atom_site_label_4
_geom_torsion
_geom_torsion_site_symmetry_1
_geom_torsion_site_symmetry_4
O2 Co1 O3 C1 69.4(3) 2_646 .
N2 Co1 O3 C1 -38.35(18) 2_646 .
O1 Co1 O3 C1 51.03(17) . .
N1 Co1 O3 C1 139.20(18) 3_766 .
Cl1 Co1 O3 C1 -129.56(17) . .
O3 Co1 O1 C6 -95.5(2) . .
O2 Co1 O1 C6 88.5(2) 2_646 .
N2 Co1 O1 C6 10.1(2) 2_646 .
N1 Co1 O1 C6 175.9(2) 3_766 .
Cl1 Co1 O1 C6 -101.1(5) . .
N1 C3 C2 N2 -5.8(3) . .
N1 C3 C2 C1 167.90(17) . .
Co1 O3 C1 O2 31.5(3) . .
Co1 O3 C1 C2 -145.20(14) . .
N2 C2 C1 O3 -177.91(17) . .
C3 C2 C1 O3 8.1(3) . .
N2 C2 C1 O2 5.0(3) . .
C3 C2 C1 O2 -169.03(18) . .
C2 C3 N1 C4 3.6(3) . .
C2 C3 N1 Co1 -171.27(14) . 3_766
C3 N1 C4 C5 1.1(3) . .
Co1 N1 C4 C5 175.69(16) 3_766 .
N2 C5 C4 N1 -3.9(3) . .
C3 C2 N2 C5 2.9(3) . .
C1 C2 N2 C5 -171.09(17) . .
C3 C2 N2 Co1 176.92(15) . 2_656
C1 C2 N2 Co1 2.9(2) . 2_656
C4 C5 N2 C2 1.7(3) . .
C4 C5 N2 Co1 -170.75(15) . 2_656
O3 C1 O2 Co1 172.59(17) . 2_656
C2 C1 O2 Co1 -10.7(2) . 2_656
